data_1530113
loop_
_publ_author_name
'Kabalov, Yu.K.'
'Belov, N.V.'
'Simonov, M.A.'

_publ_section_title
;
 The crystal structure of sodium iron orthophosphate Na2 Fe (P O4) (O H)
;
_journal_name_full 'Doklady Akademii Nauk SSSR'
_journal_page_first 850
_journal_page_last 853
_journal_volume 215
_journal_year 1974
_chemical_formula_sum 'Fe H Na2 O5 P'
_chemical_name_systematic 'Na2 Fe (P O4) (O H)'
_space_group_IT_number 60
_symmetry_space_group_name_Hall '-P 2n 2ab'
_symmetry_space_group_name_H-M 'P b c n'
_cell_angle_alpha 90
_cell_angle_beta 90
_cell_angle_gamma 90
_cell_formula_units_Z 8
_cell_length_a 5.227
_cell_length_b 13.861
_cell_length_c 11.774
_cell_volume 853.043
_citation_journal_id_ASTM DANKAS
_cod_data_source_file Kabalov_DANKAS_1974_483.cif
_cod_data_source_block H1Fe1Na2O5P1
_cod_original_cell_volume 853.0434
_cod_original_formula_sum 'H1 Fe1 Na2 O5 P1'
_cod_database_code 1530113

loop_
_symmetry_equiv_pos_as_xyz
x,y,z
-x+1/2,-y+1/2,z+1/2
x+1/2,-y+1/2,-z
-x,y,-z+1/2
-x,-y,-z
x-1/2,y-1/2,-z-1/2
-x-1/2,y-1/2,z
x,-y,z-1/2

loop_
_atom_site_label
_atom_site_type_symbol
_atom_site_fract_x
_atom_site_fract_y
_atom_site_fract_z
_atom_site_occupancy
_atom_site_U_iso_or_equiv
Fe1 Fe+2 0.226 0.01 0.174 1 0.0
Na2 Na+1 0.241 0.125 0.416 1 0.0
Na1 Na+1 0.263 0.245 0.172 1 0.0
O2 O-2 0.284 0.284 0.367 1 0.0
O3 O-2 0.089 0.395 0.103 1 0.0
O5 O-2 0 0.125 0.25 1 0.0
O6 O-2 0.5 0.099 0.25 1 0.0
O4 O-2 0.235 0.11 0.04 1 0.0
P1 P+5 0.202 0.382 0.412 1 0.0
O1 O-2 0.341 0.464 0.348 1 0.0
